data_2232770
loop_
_publ_author_name
'N\"arhi, Sari M.'
'Kostamo, Jatta'
'Asikkala, Janne'
'Oilunkaniemi, Raija'
'Laitinen, Risto S.'

_publ_section_title
;
 <i>N</i>,<i>N</i>,<i>N</i>',<i>N</i>'-Tetramethyl-<i>N</i>,<i>N</i>'-dipropylethane-1,2-diaminium
 tetrachloridocobaltate(II)
;
_journal_coeditor_code HP2021
_journal_issue 12
_journal_name_full 'Acta Crystallographica Section E'
_journal_page_first m1887
_journal_paper_doi 10.1107/S1600536811050744
_journal_volume 67
_journal_year 2011
_chemical_formula_iupac '(C12 H30 N2) [Co Cl4]'
_chemical_formula_moiety 'C12 H30 N2 2+, Cl4 Co 2-'
_chemical_formula_sum 'C12 H30 Cl4 Co N2'
_chemical_formula_weight 403.11
_chemical_name_systematic
;<i>N</i>,<i>N</i>,<i>N</i>',<i>N</i>'-Tetramethyl-<i>N</i>,<i>N</i>'-
dipropylethane-1,2-diaminium tetrachloridocobaltate(II)
;
_space_group_IT_number 15
_symmetry_cell_setting monoclinic
_symmetry_space_group_name_Hall '-C 2yc'
_symmetry_space_group_name_H-M 'C 1 2/c 1'
_atom_sites_solution_hydrogens geom
_atom_sites_solution_primary direct
_atom_sites_solution_secondary difmap
_audit_creation_method SHELXL-97
_cell_angle_alpha 90.00
_cell_angle_beta 101.83(3)
_cell_angle_gamma 90.00
_cell_formula_units_Z 4
_cell_length_a 13.583(3)
_cell_length_b 9.2334(18)
_cell_length_c 14.981(3)
_cell_measurement_reflns_used 1596
_cell_measurement_temperature 120(2)
_cell_measurement_theta_max 26.00
_cell_measurement_theta_min 3.06
_cell_volume 1839.0(7)
_computing_cell_refinement 'DENZO-SMN (Otwinowski & Minor, 1997)'
_computing_data_collection 'COLLECT (Bruker, 2008)'
_computing_data_reduction 'DENZO-SMN (Otwinowski & Minor, 1997)'
_computing_molecular_graphics 'DIAMOND (Brandenburg, 1999)'
_computing_publication_material 'WinGX (Farrugia, 1999)'
_computing_structure_refinement 'SHELXL97 (Sheldrick, 2008<i>b</i>)'
_computing_structure_solution 'SHELXS97 (Sheldrick, 2008<i>b</i>)'
_diffrn_ambient_temperature 120(2)
_diffrn_measured_fraction_theta_full 0.994
_diffrn_measured_fraction_theta_max 0.994
_diffrn_measurement_device_type 'Bruker--Nonius KappaCCD'
_diffrn_measurement_method '\f scans, and \w scans with \k offsets'
_diffrn_radiation_monochromator graphite
_diffrn_radiation_source 'fine-focus sealed tube'
_diffrn_radiation_type MoK\a
_diffrn_radiation_wavelength 0.71073
_diffrn_reflns_av_R_equivalents 0.0976
_diffrn_reflns_av_sigmaI/netI 0.0467
_diffrn_reflns_limit_h_max 16
_diffrn_reflns_limit_h_min -15
_diffrn_reflns_limit_k_max 11
_diffrn_reflns_limit_k_min -11
_diffrn_reflns_limit_l_max 18
_diffrn_reflns_limit_l_min -18
_diffrn_reflns_number 11798
_diffrn_reflns_theta_full 26.00
_diffrn_reflns_theta_max 26.00
_diffrn_reflns_theta_min 3.06
_exptl_absorpt_coefficient_mu 1.505
_exptl_absorpt_correction_T_max 0.8641
_exptl_absorpt_correction_T_min 0.7048
_exptl_absorpt_correction_type multi-scan
_exptl_absorpt_process_details '(SADABS; Sheldrick, 2008<i>a</i>)'
_exptl_crystal_colour blue
_exptl_crystal_density_diffrn 1.456
_exptl_crystal_density_method 'not measured'
_exptl_crystal_description plate
_exptl_crystal_F_000 844
_exptl_crystal_size_max 0.25
_exptl_crystal_size_mid 0.20
_exptl_crystal_size_min 0.10
_refine_diff_density_max 0.407
_refine_diff_density_min -0.450
_refine_ls_extinction_coef 0.0131(12)
_refine_ls_extinction_expression Fc^*^=kFc[1+0.001xFc^2^\l^3^/sin(2\q)]^-1/4^
_refine_ls_extinction_method 'SHELXL97 (Sheldrick, 2008)'
_refine_ls_goodness_of_fit_ref 1.083
_refine_ls_hydrogen_treatment constr
_refine_ls_matrix_type full
_refine_ls_number_parameters 91
_refine_ls_number_reflns 1799
_refine_ls_number_restraints 0
_refine_ls_restrained_S_all 1.083
_refine_ls_R_factor_all 0.0471
_refine_ls_R_factor_gt 0.0405
_refine_ls_shift/su_max 0.000
_refine_ls_shift/su_mean 0.000
_refine_ls_structure_factor_coef Fsqd
_refine_ls_weighting_details 'calc w=1/[\s^2^(Fo^2^)+(0.0551P)^2^+2.1498P] where P=(Fo^2^+2Fc^2^)/3'
_refine_ls_weighting_scheme calc
_refine_ls_wR_factor_gt 0.1030
_refine_ls_wR_factor_ref 0.1067
_reflns_number_gt 1596
_reflns_number_total 1799
_reflns_threshold_expression I>2\s(I)
_cod_data_source_file hp2021.cif
_cod_data_source_block I
_cod_original_cell_volume 1839.1(6)
_cod_original_sg_symbol_H-M 'C 2/c'
_cod_database_code 2232770
_cod_database_fobs_code 2232770

loop_
_symmetry_equiv_pos_as_xyz
'x, y, z'
'-x, y, -z+1/2'
'x+1/2, y+1/2, z'
'-x+1/2, y+1/2, -z+1/2'
'-x, -y, -z'
'x, -y, z-1/2'
'-x+1/2, -y+1/2, -z'
'x+1/2, -y+1/2, z-1/2'

loop_
_atom_site_type_symbol
_atom_site_label
_atom_site_fract_x
_atom_site_fract_y
_atom_site_fract_z
_atom_site_U_iso_or_equiv
_atom_site_adp_type
_atom_site_calc_flag
_atom_site_refinement_flags
_atom_site_occupancy
_atom_site_symmetry_multiplicity
Co Co1 0.0000 0.27789(5) 0.2500 0.0254(2) Uani d S 1 2
Cl Cl1 0.12341(5) 0.42242(8) 0.32854(5) 0.0369(2) Uani d . 1 1
Cl Cl2 0.06661(5) 0.13400(8) 0.15413(5) 0.0348(2) Uani d . 1 1
N N1 0.24693(16) 0.4259(2) 0.07011(14) 0.0271(5) Uani d . 1 1
C C1 0.2084(2) 0.3026(3) 0.00547(18) 0.0289(6) Uani d . 1 1
H H1A 0.1775 0.3430 -0.0550 0.035 Uiso calc R 1 1
H H1B 0.1556 0.2494 0.0288 0.035 Uiso calc R 1 1
C C2 0.2940(2) 0.3728(3) 0.16405(18) 0.0346(7) Uani d . 1 1
H H2A 0.3542 0.3158 0.1612 0.052 Uiso calc R 1 1
H H2B 0.2457 0.3122 0.1874 0.052 Uiso calc R 1 1
H H2C 0.3129 0.4559 0.2047 0.052 Uiso calc R 1 1
C C3 0.3208(2) 0.5173(3) 0.03321(19) 0.0322(6) Uani d . 1 1
H H3A 0.3404 0.6007 0.0734 0.048 Uiso calc R 1 1
H H3B 0.2897 0.5514 -0.0280 0.048 Uiso calc R 1 1
H H3C 0.3805 0.4595 0.0302 0.048 Uiso calc R 1 1
C C4 0.15188(19) 0.5122(3) 0.07434(18) 0.0309(6) Uani d . 1 1
H H4A 0.1194 0.5404 0.0114 0.037 Uiso calc R 1 1
H H4B 0.1047 0.4474 0.0975 0.037 Uiso calc R 1 1
C C5 0.1662(2) 0.6471(3) 0.1325(2) 0.0379(7) Uani d . 1 1
H H5A 0.2160 0.7117 0.1130 0.046 Uiso calc R 1 1
H H5B 0.1915 0.6209 0.1972 0.046 Uiso calc R 1 1
C C6 0.0652(2) 0.7244(3) 0.1219(2) 0.0420(7) Uani d . 1 1
H H6A 0.0388 0.7451 0.0573 0.063 Uiso calc R 1 1
H H6B 0.0743 0.8154 0.1563 0.063 Uiso calc R 1 1
H H6C 0.0177 0.6625 0.1454 0.063 Uiso calc R 1 1

loop_
_atom_site_aniso_label
_atom_site_aniso_U_11
_atom_site_aniso_U_22
_atom_site_aniso_U_33
_atom_site_aniso_U_12
_atom_site_aniso_U_13
_atom_site_aniso_U_23
Co1 0.0235(3) 0.0307(3) 0.0215(3) 0.000 0.00327(19) 0.000
Cl1 0.0295(4) 0.0445(5) 0.0335(4) -0.0022(3) -0.0012(3) -0.0116(3)
Cl2 0.0375(4) 0.0359(4) 0.0341(4) -0.0039(3) 0.0148(3) -0.0067(3)
N1 0.0294(11) 0.0279(12) 0.0234(11) -0.0014(9) 0.0042(8) -0.0016(9)
C1 0.0251(13) 0.0304(14) 0.0292(14) -0.0022(11) 0.0009(10) -0.0011(11)
C2 0.0360(15) 0.0416(16) 0.0249(13) 0.0076(12) 0.0027(11) 0.0036(12)
C3 0.0308(14) 0.0323(15) 0.0330(14) -0.0063(11) 0.0056(11) -0.0002(11)
C4 0.0276(13) 0.0348(15) 0.0293(14) -0.0027(11) 0.0037(10) 0.0000(11)
C5 0.0345(15) 0.0369(17) 0.0397(16) -0.0003(12) 0.0014(12) -0.0016(13)
C6 0.0363(17) 0.0354(17) 0.0523(19) 0.0036(12) 0.0044(14) -0.0043(14)

loop_
_atom_type_symbol
_atom_type_description
_atom_type_scat_dispersion_real
_atom_type_scat_dispersion_imag
_atom_type_scat_source
C C 0.0033 0.0016 'International Tables Vol C Tables 4.2.6.8 and 6.1.1.4'
H H 0.0000 0.0000 'International Tables Vol C Tables 4.2.6.8 and 6.1.1.4'
N N 0.0061 0.0033 'International Tables Vol C Tables 4.2.6.8 and 6.1.1.4'
Cl Cl 0.1484 0.1585 'International Tables Vol C Tables 4.2.6.8 and 6.1.1.4'
Co Co 0.3494 0.9721 'International Tables Vol C Tables 4.2.6.8 and 6.1.1.4'

loop_
_geom_angle_atom_site_label_1
_geom_angle_atom_site_label_2
_geom_angle_atom_site_label_3
_geom_angle_site_symmetry_1
_geom_angle_site_symmetry_3
_geom_angle
Cl1 Co1 Cl1 . 2 108.10(5)
Cl1 Co1 Cl2 . . 108.84(3)
Cl1 Co1 Cl2 2 . 111.25(3)
Cl1 Co1 Cl2 . 2 111.25(3)
Cl1 Co1 Cl2 2 2 108.84(3)
Cl2 Co1 Cl2 . 2 108.57(4)
C3 N1 C2 . . 109.9(2)
C3 N1 C1 . . 110.8(2)
C2 N1 C1 . . 112.2(2)
C3 N1 C4 . . 110.9(2)
C2 N1 C4 . . 109.4(2)
C1 N1 C4 . . 103.54(19)
N1 C1 C1 . 7 112.4(3)
N1 C1 H1A . . 109.1
C1 C1 H1A 7 . 109.1
N1 C1 H1B . . 109.1
C1 C1 H1B 7 . 109.1
H1A C1 H1B . . 107.9
N1 C2 H2A . . 109.5
N1 C2 H2B . . 109.5
H2A C2 H2B . . 109.5
N1 C2 H2C . . 109.5
H2A C2 H2C . . 109.5
H2B C2 H2C . . 109.5
N1 C3 H3A . . 109.5
N1 C3 H3B . . 109.5
H3A C3 H3B . . 109.5
N1 C3 H3C . . 109.5
H3A C3 H3C . . 109.5
H3B C3 H3C . . 109.5
C5 C4 N1 . . 116.4(2)
C5 C4 H4A . . 108.2
N1 C4 H4A . . 108.2
C5 C4 H4B . . 108.2
N1 C4 H4B . . 108.2
H4A C4 H4B . . 107.3
C4 C5 C6 . . 108.7(2)
C4 C5 H5A . . 110.0
C6 C5 H5A . . 110.0
C4 C5 H5B . . 110.0
C6 C5 H5B . . 110.0
H5A C5 H5B . . 108.3
C5 C6 H6A . . 109.5
C5 C6 H6B . . 109.5
H6A C6 H6B . . 109.5
C5 C6 H6C . . 109.5
H6A C6 H6C . . 109.5
H6B C6 H6C . . 109.5

loop_
_geom_bond_atom_site_label_1
_geom_bond_atom_site_label_2
_geom_bond_site_symmetry_2
_geom_bond_distance
_geom_bond_publ_flag
Co1 Cl1 . 2.2731(9) y
Co1 Cl1 2 2.2731(9) ?
Co1 Cl2 . 2.2759(8) y
Co1 Cl2 2 2.2759(8) ?
N1 C3 . 1.501(3) ?
N1 C2 . 1.504(3) ?
N1 C1 . 1.516(3) ?
N1 C4 . 1.530(3) ?
C1 C1 7 1.524(5) ?
C1 H1A . 0.9900 ?
C1 H1B . 0.9900 ?
C2 H2A . 0.9800 ?
C2 H2B . 0.9800 ?
C2 H2C . 0.9800 ?
C3 H3A . 0.9800 ?
C3 H3B . 0.9800 ?
C3 H3C . 0.9800 ?
C4 C5 . 1.509(4) ?
C4 H4A . 0.9900 ?
C4 H4B . 0.9900 ?
C5 C6 . 1.525(4) ?
C5 H5A . 0.9900 ?
C5 H5B . 0.9900 ?
C6 H6A . 0.9800 ?
C6 H6B . 0.9800 ?
C6 H6C . 0.9800 ?

loop_
_geom_torsion_atom_site_label_1
_geom_torsion_atom_site_label_2
_geom_torsion_atom_site_label_3
_geom_torsion_atom_site_label_4
_geom_torsion_site_symmetry_4
_geom_torsion
C3 N1 C1 C1 7 63.7(3)
C2 N1 C1 C1 7 -59.5(3)
C4 N1 C1 C1 7 -177.4(3)
C3 N1 C4 C5 . -59.4(3)
C2 N1 C4 C5 . 61.9(3)
C1 N1 C4 C5 . -178.3(2)
N1 C4 C5 C6 . 175.3(2)
